data_4130456
loop_
_publ_author_name
'Xiao, Dianne J.'
'Gonzalez, Miguel I.'
'Darago, Lucy E.'
'Vogiatzis, Konstantinos D.'
'Haldoupis, Emmanuel'
'Gagliardi, Laura'
'Long, Jeffrey R.'

_publ_section_title
;
 Selective, Tunable O2 Binding in Cobalt(II)-Triazolate/Pyrazolate
 Metal-Organic Frameworks.
;
_journal_issue 22
_journal_name_full 'Journal of the American Chemical Society'
_journal_page_first 7161
_journal_page_last 7170
_journal_paper_doi 10.1021/jacs.6b03680
_journal_volume 138
_journal_year 2016
_chemical_formula_moiety '(C192 H96 Cl6 Co24 N144 O48) Co3'
_chemical_formula_sum 'C192 H96 Cl6 Co27 N144 O48'
_chemical_formula_weight 6991.74
_chemical_name_common Co-BTTri-O2
_space_group_crystal_system cubic
_space_group_IT_number 226
_space_group_name_Hall '-F 4a 2 3'
_space_group_name_H-M_alt 'F m -3 c'
_atom_sites_solution_hydrogens geom
_atom_sites_solution_primary direct
_atom_sites_solution_secondary difmap
_audit_creation_date 2016-02-02
_audit_creation_method
;
Olex2 1.2
(compiled 2015.09.30 svn.r3233 for OlexSys, GUI svn.r5103)
;
_cell_angle_alpha 90
_cell_angle_beta 90
_cell_angle_gamma 90
_cell_formula_units_Z 4
_cell_length_a 37.0728(12)
_cell_length_b 37.0728(12)
_cell_length_c 37.0728(12)
_cell_measurement_reflns_used 9468
_cell_measurement_temperature 100(2)
_cell_measurement_theta_max 28.59
_cell_measurement_theta_min 2.93
_cell_volume 50953(3)
_computing_cell_refinement 'SAINT v8.34A (Bruker, 2013)'
_computing_data_collection 'Bruker APEX 2'
_computing_data_reduction 'SAINT v8.34A (Bruker, 2013)'
_computing_molecular_graphics 'Olex2 (Dolomanov et al., 2009)'
_computing_publication_material 'Olex2 (Dolomanov et al., 2009)'
_computing_structure_refinement 'ShelXL (Sheldrick, 2015)'
_computing_structure_solution 'ShelXT (Sheldrick, 2015)'
_diffrn_ambient_temperature 100.0
_diffrn_detector_area_resol_mean 10.42
_diffrn_measured_fraction_theta_full 0.999
_diffrn_measured_fraction_theta_max 0.999
_diffrn_measurement_device_type 'Bruker PHOTON100 CMOS diffractometer'
_diffrn_measurement_method '\f and \w scans'
_diffrn_radiation_type synchrotron
_diffrn_radiation_wavelength 0.7749
_diffrn_reflns_av_R_equivalents 0.0634
_diffrn_reflns_av_unetI/netI 0.0147
_diffrn_reflns_Laue_measured_fraction_full 0.999
_diffrn_reflns_Laue_measured_fraction_max 0.999
_diffrn_reflns_limit_h_max 45
_diffrn_reflns_limit_h_min -45
_diffrn_reflns_limit_k_max 45
_diffrn_reflns_limit_k_min -45
_diffrn_reflns_limit_l_max 45
_diffrn_reflns_limit_l_min -45
_diffrn_reflns_number 146362
_diffrn_reflns_point_group_measured_fraction_full 0.999
_diffrn_reflns_point_group_measured_fraction_max 0.999
_diffrn_reflns_theta_full 27.706
_diffrn_reflns_theta_max 28.586
_diffrn_reflns_theta_min 2.075
_diffrn_source 'Advanced Light Source station 11.3.1'
_diffrn_standards_number 0
_exptl_absorpt_coefficient_mu 0.852
_exptl_absorpt_correction_T_max 0.865
_exptl_absorpt_correction_T_min 0.443
_exptl_absorpt_correction_type multi-scan
_exptl_absorpt_process_details
;
SADABS-2014/5 (Bruker,2014) was used for absorption correction.
wR2(int) was 0.1507 before and 0.0780 after correction.
The Ratio of minimum to maximum transmission is 0.5122.
The \l/2 correction factor is Not present.
;
_exptl_crystal_colour 'dark green'
_exptl_crystal_colour_primary 'dark green'
_exptl_crystal_density_diffrn 0.888
_exptl_crystal_density_method 'not measured'
_exptl_crystal_description cube
_exptl_crystal_F_000 13560
_exptl_crystal_size_max 0.175
_exptl_crystal_size_mid 0.175
_exptl_crystal_size_min 0.175
_refine_diff_density_max 0.476
_refine_diff_density_min -0.682
_refine_diff_density_rms 0.088
_refine_ls_extinction_method none
_refine_ls_goodness_of_fit_ref 1.088
_refine_ls_hydrogen_treatment constr
_refine_ls_matrix_type full
_refine_ls_number_parameters 90
_refine_ls_number_reflns 2215
_refine_ls_number_restraints 22
_refine_ls_restrained_S_all 1.097
_refine_ls_R_factor_all 0.0627
_refine_ls_R_factor_gt 0.0557
_refine_ls_shift/su_max 0.001
_refine_ls_shift/su_mean 0.000
_refine_ls_structure_factor_coef Fsqd
_refine_ls_weighting_details 'w=1/[\s^2^(Fo^2^)+(0.0661P)^2^+678.4082P] where P=(Fo^2^+2Fc^2^)/3'
_refine_ls_weighting_scheme calc
_refine_ls_wR_factor_gt 0.1570
_refine_ls_wR_factor_ref 0.1649
_reflns_Friedel_coverage 0.000
_reflns_number_gt 1943
_reflns_number_total 2215
_reflns_threshold_expression 'I > 2\s(I)'
_cod_data_source_file ja6b03680_si_002.cif
_cod_data_source_block Co-BTTri-O2
_cod_original_cell_volume 50953(5)
_cod_original_sg_symbol_Hall '-F 4c 2 3'
_cod_database_code 4130456
_shelx_space_group_comment
;
The symmetry employed for this shelxl refinement is uniquely defined
by the following loop, which should always be used as a source of
symmetry information in preference to the above space-group names.
They are only intended as comments.
;
_shelx_estimated_absorpt_t_max 0.865
_shelx_estimated_absorpt_t_min 0.865
_olex2_refinement_description
;
1. Fixed Uiso
 At 1.2 times of:
  All C(H) groups
2. Restrained distances
 O2B-O1
 1.21 with sigma of 0.02
 O2A-O1
 1.21 with sigma of 0.01
3. Rigid bond restraints
 O1, O2A, O2B
 with sigma for 1-2 distances of 0.01 and sigma for 1-3 distances of 0.01
4. Uiso/Uaniso restraints and constraints
O1 \\sim O2A \\sim O2B: within 2A with sigma of 0.04 and sigma for terminal
atoms of 0.08
5. Others
 Fixed Sof: O2A(0.29) O2B(0.21)
6.a Aromatic/amide H refined with riding coordinates:
 C1(H1), C4(H4)
;
_shelx_shelxl_version_number 2014/7
_olex2_submission_special_instructions 'No special instructions were received'

loop_
_space_group_symop_operation_xyz
'x, y, z'
'-x, -y, z'
'-x, y, -z'
'x, -y, -z'
'z, x, y'
'z, -x, -y'
'-z, -x, y'
'-z, x, -y'
'y, z, x'
'-y, z, -x'
'y, -z, -x'
'-y, -z, x'
'y+1/2, x+1/2, -z+1/2'
'-y+1/2, -x+1/2, -z+1/2'
'y+1/2, -x+1/2, z+1/2'
'-y+1/2, x+1/2, z+1/2'
'x+1/2, z+1/2, -y+1/2'
'-x+1/2, z+1/2, y+1/2'
'-x+1/2, -z+1/2, -y+1/2'
'x+1/2, -z+1/2, y+1/2'
'z+1/2, y+1/2, -x+1/2'
'z+1/2, -y+1/2, x+1/2'
'-z+1/2, y+1/2, x+1/2'
'-z+1/2, -y+1/2, -x+1/2'
'x, y+1/2, z+1/2'
'-x, -y+1/2, z+1/2'
'-x, y+1/2, -z+1/2'
'x, -y+1/2, -z+1/2'
'z, x+1/2, y+1/2'
'z, -x+1/2, -y+1/2'
'-z, -x+1/2, y+1/2'
'-z, x+1/2, -y+1/2'
'y, z+1/2, x+1/2'
'-y, z+1/2, -x+1/2'
'y, -z+1/2, -x+1/2'
'-y, -z+1/2, x+1/2'
'y+1/2, x+1, -z+1'
'-y+1/2, -x+1, -z+1'
'y+1/2, -x+1, z+1'
'-y+1/2, x+1, z+1'
'x+1/2, z+1, -y+1'
'-x+1/2, z+1, y+1'
'-x+1/2, -z+1, -y+1'
'x+1/2, -z+1, y+1'
'z+1/2, y+1, -x+1'
'z+1/2, -y+1, x+1'
'-z+1/2, y+1, x+1'
'-z+1/2, -y+1, -x+1'
'x+1/2, y, z+1/2'
'-x+1/2, -y, z+1/2'
'-x+1/2, y, -z+1/2'
'x+1/2, -y, -z+1/2'
'z+1/2, x, y+1/2'
'z+1/2, -x, -y+1/2'
'-z+1/2, -x, y+1/2'
'-z+1/2, x, -y+1/2'
'y+1/2, z, x+1/2'
'-y+1/2, z, -x+1/2'
'y+1/2, -z, -x+1/2'
'-y+1/2, -z, x+1/2'
'y+1, x+1/2, -z+1'
'-y+1, -x+1/2, -z+1'
'y+1, -x+1/2, z+1'
'-y+1, x+1/2, z+1'
'x+1, z+1/2, -y+1'
'-x+1, z+1/2, y+1'
'-x+1, -z+1/2, -y+1'
'x+1, -z+1/2, y+1'
'z+1, y+1/2, -x+1'
'z+1, -y+1/2, x+1'
'-z+1, y+1/2, x+1'
'-z+1, -y+1/2, -x+1'
'x+1/2, y+1/2, z'
'-x+1/2, -y+1/2, z'
'-x+1/2, y+1/2, -z'
'x+1/2, -y+1/2, -z'
'z+1/2, x+1/2, y'
'z+1/2, -x+1/2, -y'
'-z+1/2, -x+1/2, y'
'-z+1/2, x+1/2, -y'
'y+1/2, z+1/2, x'
'-y+1/2, z+1/2, -x'
'y+1/2, -z+1/2, -x'
'-y+1/2, -z+1/2, x'
'y+1, x+1, -z+1/2'
'-y+1, -x+1, -z+1/2'
'y+1, -x+1, z+1/2'
'-y+1, x+1, z+1/2'
'x+1, z+1, -y+1/2'
'-x+1, z+1, y+1/2'
'-x+1, -z+1, -y+1/2'
'x+1, -z+1, y+1/2'
'z+1, y+1, -x+1/2'
'z+1, -y+1, x+1/2'
'-z+1, y+1, x+1/2'
'-z+1, -y+1, -x+1/2'
'-x, -y, -z'
'x, y, -z'
'x, -y, z'
'-x, y, z'
'-z, -x, -y'
'-z, x, y'
'z, x, -y'
'z, -x, y'
'-y, -z, -x'
'y, -z, x'
'-y, z, x'
'y, z, -x'
'-y-1/2, -x-1/2, z-1/2'
'y-1/2, x-1/2, z-1/2'
'-y-1/2, x-1/2, -z-1/2'
'y-1/2, -x-1/2, -z-1/2'
'-x-1/2, -z-1/2, y-1/2'
'x-1/2, -z-1/2, -y-1/2'
'x-1/2, z-1/2, y-1/2'
'-x-1/2, z-1/2, -y-1/2'
'-z-1/2, -y-1/2, x-1/2'
'-z-1/2, y-1/2, -x-1/2'
'z-1/2, -y-1/2, -x-1/2'
'z-1/2, y-1/2, x-1/2'
'-x, -y+1/2, -z+1/2'
'x, y+1/2, -z+1/2'
'x, -y+1/2, z+1/2'
'-x, y+1/2, z+1/2'
'-z, -x+1/2, -y+1/2'
'-z, x+1/2, y+1/2'
'z, x+1/2, -y+1/2'
'z, -x+1/2, y+1/2'
'-y, -z+1/2, -x+1/2'
'y, -z+1/2, x+1/2'
'-y, z+1/2, x+1/2'
'y, z+1/2, -x+1/2'
'-y-1/2, -x, z'
'y-1/2, x, z'
'-y-1/2, x, -z'
'y-1/2, -x, -z'
'-x-1/2, -z, y'
'x-1/2, -z, -y'
'x-1/2, z, y'
'-x-1/2, z, -y'
'-z-1/2, -y, x'
'-z-1/2, y, -x'
'z-1/2, -y, -x'
'z-1/2, y, x'
'-x+1/2, -y, -z+1/2'
'x+1/2, y, -z+1/2'
'x+1/2, -y, z+1/2'
'-x+1/2, y, z+1/2'
'-z+1/2, -x, -y+1/2'
'-z+1/2, x, y+1/2'
'z+1/2, x, -y+1/2'
'z+1/2, -x, y+1/2'
'-y+1/2, -z, -x+1/2'
'y+1/2, -z, x+1/2'
'-y+1/2, z, x+1/2'
'y+1/2, z, -x+1/2'
'-y, -x-1/2, z'
'y, x-1/2, z'
'-y, x-1/2, -z'
'y, -x-1/2, -z'
'-x, -z-1/2, y'
'x, -z-1/2, -y'
'x, z-1/2, y'
'-x, z-1/2, -y'
'-z, -y-1/2, x'
'-z, y-1/2, -x'
'z, -y-1/2, -x'
'z, y-1/2, x'
'-x+1/2, -y+1/2, -z'
'x+1/2, y+1/2, -z'
'x+1/2, -y+1/2, z'
'-x+1/2, y+1/2, z'
'-z+1/2, -x+1/2, -y'
'-z+1/2, x+1/2, y'
'z+1/2, x+1/2, -y'
'z+1/2, -x+1/2, y'
'-y+1/2, -z+1/2, -x'
'y+1/2, -z+1/2, x'
'-y+1/2, z+1/2, x'
'y+1/2, z+1/2, -x'
'-y, -x, z-1/2'
'y, x, z-1/2'
'-y, x, -z-1/2'
'y, -x, -z-1/2'
'-x, -z, y-1/2'
'x, -z, -y-1/2'
'x, z, y-1/2'
'-x, z, -y-1/2'
'-z, -y, x-1/2'
'-z, y, -x-1/2'
'z, -y, -x-1/2'
'z, y, x-1/2'

loop_
_atom_site_label
_atom_site_type_symbol
_atom_site_fract_x
_atom_site_fract_y
_atom_site_fract_z
_atom_site_U_iso_or_equiv
_atom_site_adp_type
_atom_site_occupancy
_atom_site_site_symmetry_order
_atom_site_calc_flag
_atom_site_refinement_flags_posn
_atom_site_refinement_flags_adp
_atom_site_refinement_flags_occupancy
_atom_site_disorder_assembly
_atom_site_disorder_group
Co1 Co 0.68434(2) 0.75298(2) 0.5000 0.0279(2) Uani 1 2 d S T P . .
Cl1 Cl 0.7500 0.7500 0.5000 0.0336(5) Uani 1 8 d S T P . .
N1 N 0.68459(7) 0.71542(8) 0.46313(7) 0.0279(6) Uani 1 1 d . . . . .
N2 N 0.70911(8) 0.68866(7) 0.46315(7) 0.0275(6) Uani 1 1 d . . . . .
N3 N 0.70369(8) 0.66673(8) 0.43549(7) 0.0346(7) Uani 1 1 d . . . . .
C2 C 0.67517(9) 0.67990(10) 0.41721(9) 0.0313(7) Uani 1 1 d . . . . .
C1 C 0.66340(9) 0.70942(10) 0.43473(9) 0.0321(8) Uani 1 1 d . . . . .
H1 H 0.6432 0.7237 0.4279 0.039 Uiso 1 1 calc R . . . .
C3 C 0.66050(9) 0.66281(9) 0.38449(9) 0.0283(7) Uani 1 1 d . . . . .
C4 C 0.67679(9) 0.63223(9) 0.37005(9) 0.0294(7) Uani 1 1 d . . . . .
H4 H 0.6978 0.6226 0.3812 0.035 Uiso 1 1 calc R . . . .
O1 O 0.63129(16) 0.75705(16) 0.5000 0.0682(14) Uani 1 2 d DS TU P . .
O2A O 0.6128(4) 0.7312(4) 0.5000 0.174(7) Uani 0.58 2 d DS TU P A 1
O2B O 0.6121(8) 0.7835(7) 0.5000 0.252(14) Uani 0.42 2 d DS TU P A 2

loop_
_atom_site_aniso_label
_atom_site_aniso_U_11
_atom_site_aniso_U_22
_atom_site_aniso_U_33
_atom_site_aniso_U_23
_atom_site_aniso_U_13
_atom_site_aniso_U_12
Co1 0.0389(4) 0.0310(4) 0.0137(3) 0.000 0.000 0.0007(3)
Cl1 0.0389(8) 0.0389(8) 0.0231(11) 0.000 0.000 0.000
N1 0.0289(14) 0.0373(16) 0.0176(12) 0.0020(11) -0.0014(11) 0.0006(12)
N2 0.0320(14) 0.0330(15) 0.0177(12) -0.0020(11) 0.0019(11) -0.0034(12)
N3 0.0367(16) 0.0404(17) 0.0266(15) -0.0082(12) -0.0033(12) 0.0004(13)
C2 0.0312(17) 0.0378(19) 0.0248(16) -0.0007(14) -0.0053(14) -0.0019(14)
C1 0.0313(18) 0.041(2) 0.0245(17) -0.0008(14) -0.0071(13) -0.0020(15)
C3 0.0291(17) 0.0302(17) 0.0257(15) -0.0038(13) -0.0042(13) 0.0044(13)
C4 0.0296(16) 0.0297(17) 0.0290(17) -0.0011(13) -0.0076(14) 0.0089(14)
O1 0.079(4) 0.078(4) 0.048(3) 0.000 0.000 0.007(3)
O2A 0.118(12) 0.172(15) 0.232(19) 0.000 0.000 -0.034(10)
O2B 0.17(2) 0.22(3) 0.36(4) 0.000 0.000 0.12(2)

loop_
_atom_type_symbol
_atom_type_description
_atom_type_scat_dispersion_real
_atom_type_scat_dispersion_imag
_atom_type_scat_source
C C 0.0040 0.0020 'International Tables Vol C Tables 4.2.6.8 and 6.1.1.4'
H H 0.0000 0.0000 'International Tables Vol C Tables 4.2.6.8 and 6.1.1.4'
Cl Cl 0.1484 0.1585 'International Tables Vol C Tables 4.2.6.8 and 6.1.1.4'
Co Co 0.3494 0.9721 'International Tables Vol C Tables 4.2.6.8 and 6.1.1.4'
N N 0.0080 0.0040 'International Tables Vol C Tables 4.2.6.8 and 6.1.1.4'
O O 0.0140 0.0070 'International Tables Vol C Tables 4.2.6.8 and 6.1.1.4'

loop_
_geom_angle_atom_site_label_1
_geom_angle_atom_site_label_2
_geom_angle_atom_site_label_3
_geom_angle
_geom_angle_site_symmetry_1
_geom_angle_site_symmetry_3
N1 Co1 Cl1 87.88(8) . .
N1 Co1 Cl1 87.88(8) 98_556 .
N1 Co1 N1 88.95(16) 98_556 .
N1 Co1 N2 91.31(11) 98_556 160_576
N1 Co1 N2 91.32(11) . 63_464
N1 Co1 N2 175.06(12) . 160_576
N1 Co1 N2 175.05(12) 98_556 63_464
N1 Co1 O1 93.40(15) . .
N1 Co1 O1 93.40(15) 98_556 .
N2 Co1 Cl1 87.19(8) 63_464 .
N2 Co1 Cl1 87.19(8) 160_576 .
N2 Co1 N2 88.00(16) 160_576 63_464
N2 Co1 O1 91.52(15) 160_576 .
N2 Co1 O1 91.52(15) 63_464 .
O1 Co1 Cl1 178.20(17) . .
Co1 Cl1 Co1 90.0 135_756 .
Co1 Cl1 Co1 90.0 63_464 169_666
Co1 Cl1 Co1 180.0 135_756 63_464
Co1 Cl1 Co1 90.0 63_464 .
Co1 Cl1 Co1 90.0 135_756 169_666
Co1 Cl1 Co1 180.0 169_666 .
N2 N1 Co1 121.9(2) . .
C1 N1 Co1 132.1(2) . .
C1 N1 N2 106.0(3) . .
N1 N2 Co1 122.9(2) . 135_756
N3 N2 Co1 126.6(2) . 135_756
N3 N2 N1 110.5(3) . .
N2 N3 C2 106.6(3) . .
N3 C2 C3 123.2(3) . .
C1 C2 N3 107.8(3) . .
C1 C2 C3 128.9(3) . .
N1 C1 C2 109.1(3) . .
N1 C1 H1 125.5 . .
C2 C1 H1 125.5 . .
C4 C3 C2 120.5(3) . .
C4 C3 C2 120.5(3) 8_656 .
C4 C3 C4 119.0(3) . 8_656
C3 C4 C3 121.0(3) 11_566 .
C3 C4 H4 119.5 . .
C3 C4 H4 119.5 11_566 .
O2A O1 Co1 121.2(10) . .
O2B O1 Co1 130.4(18) . .

loop_
_geom_bond_atom_site_label_1
_geom_bond_atom_site_label_2
_geom_bond_distance
_geom_bond_site_symmetry_2
Co1 Cl1 2.4366(7) .
Co1 N1 1.951(3) .
Co1 N1 1.951(3) 98_556
Co1 N2 1.967(3) 63_464
Co1 N2 1.967(3) 160_576
Co1 O1 1.973(6) .
Cl1 Co1 2.4365(7) 63_464
Cl1 Co1 2.4365(7) 169_666
Cl1 Co1 2.4365(7) 135_756
N1 N2 1.346(4) .
N1 C1 1.332(4) .
N2 Co1 1.967(3) 135_756
N2 N3 1.324(4) .
N3 C2 1.348(4) .
C2 C1 1.345(5) .
C2 C3 1.472(4) .
C1 H1 0.9500 .
C3 C4 1.391(4) 8_656
C3 C4 1.392(5) .
C4 C3 1.391(4) 11_566
C4 H4 0.9500 .
O1 O2A 1.180(9) .
O1 O2B 1.211(16) .

loop_
_geom_torsion_atom_site_label_1
_geom_torsion_atom_site_label_2
_geom_torsion_atom_site_label_3
_geom_torsion_atom_site_label_4
_geom_torsion
_geom_torsion_site_symmetry_1
_geom_torsion_site_symmetry_4
Co1 N1 N2 Co1 0.1(4) . 135_756
Co1 N1 N2 N3 -179.9(2) . .
Co1 N1 C1 C2 179.2(2) . .
Co1 N2 N3 C2 -179.6(2) 135_756 .
N1 N2 N3 C2 0.4(4) . .
N2 N1 C1 C2 -1.2(4) . .
N2 N3 C2 C1 -1.1(4) . .
N2 N3 C2 C3 -179.7(3) . .
N3 C2 C1 N1 1.5(4) . .
N3 C2 C3 C4 -2.3(5) . .
N3 C2 C3 C4 177.0(3) . 8_656
C2 C3 C4 C3 178.9(2) . 11_566
C1 N1 N2 Co1 -179.5(2) . 135_756
C1 N1 N2 N3 0.5(4) . .
C1 C2 C3 C4 -1.2(6) . 8_656
C1 C2 C3 C4 179.4(4) . .
C3 C2 C1 N1 180.0(3) . .
C4 C3 C4 C3 -0.5(7) 8_656 11_566
